data_4027620
loop_
_publ_author_name
'Peng-Fei Li'
'Chuan-Feng Chen'

_publ_section_title
;
 Synthesis, Structures, and Solid State Self-Assemblies of Formyl and
 Acetyl Substituted Triptycenes and Their Derivatives
;
_journal_name_full 'Journal of Organic Chemistry'
_journal_page_first 9250
_journal_page_last 9259
_journal_paper_doi 10.1021/jo301820v
_journal_volume 77
_journal_year 2012
_chemical_formula_moiety 'C26 H23 N3 O3, C4 H8 O'
_chemical_formula_sum 'C30 H31 N3 O4'
_chemical_formula_weight 497.58
_chemical_name_systematic
; 
 ? 
;
_space_group_IT_number 14
_symmetry_cell_setting monoclinic
_symmetry_space_group_name_Hall '-P 2ybc'
_symmetry_space_group_name_H-M 'P 1 21/c 1'
_atom_sites_solution_hydrogens geom
_atom_sites_solution_primary direct
_atom_sites_solution_secondary difmap
_audit_creation_method SHELXL-97
_cell_angle_alpha 90.00
_cell_angle_beta 109.28(3)
_cell_angle_gamma 90.00
_cell_formula_units_Z 4
_cell_length_a 12.972(3)
_cell_length_b 23.832(5)
_cell_length_c 9.0202(18)
_cell_measurement_reflns_used 5528
_cell_measurement_temperature 173(2)
_cell_measurement_theta_max 27.4836
_cell_measurement_theta_min 1.7090
_cell_volume 2632.2(11)
_computing_cell_refinement 'CrystalClear (Rigaku Inc., 2008)'
_computing_data_collection 'CrystalClear (Rigaku Inc., 2008)'
_computing_data_reduction 'CrystalClear (Rigaku Inc., 2008)'
_computing_molecular_graphics
;
 Mercury: visualization and analysis of crystal structures, C. F. Macrae,
 P. R. Edgington, P. McCabe, E. Pidcock, G. P. Shields, R. Taylor,
 M. Towler and J. van de Streek, J. Appl. Cryst., 39, 453-457, 2006.
;
_computing_publication_material 'SHELX-97 (Sheldrick, 2008)'
_computing_structure_refinement 'SHELX-97 (Sheldrick, 2008)'
_computing_structure_solution 'SHELX-97 (Sheldrick, 2008)'
_diffrn_ambient_temperature 173(2)
_diffrn_detector_area_resol_mean 28.5714
_diffrn_measured_fraction_theta_full 0.998
_diffrn_measured_fraction_theta_max 0.998
_diffrn_measurement_device_type 'Saturn724+ CCD'
_diffrn_measurement_method '\w scans at fixed \c = 45\%'
_diffrn_radiation_monochromator graphite
_diffrn_radiation_source 'fine-focus sealed tube'
_diffrn_radiation_type MoK\a
_diffrn_radiation_wavelength 0.71073
_diffrn_reflns_av_R_equivalents 0.1041
_diffrn_reflns_av_sigmaI/netI 0.1195
_diffrn_reflns_limit_h_max 13
_diffrn_reflns_limit_h_min -15
_diffrn_reflns_limit_k_max 28
_diffrn_reflns_limit_k_min -21
_diffrn_reflns_limit_l_max 10
_diffrn_reflns_limit_l_min -10
_diffrn_reflns_number 14449
_diffrn_reflns_theta_full 25.00
_diffrn_reflns_theta_max 25.00
_diffrn_reflns_theta_min 2.39
_exptl_absorpt_coefficient_mu 0.084
_exptl_absorpt_correction_T_max 1.0000
_exptl_absorpt_correction_T_min 0.5902
_exptl_absorpt_correction_type multi-scan
_exptl_absorpt_process_details 'CrystalClear (Rigaku Inc., 2008)'
_exptl_crystal_colour Colorless
_exptl_crystal_density_diffrn 1.256
_exptl_crystal_description block
_exptl_crystal_F_000 1056
_exptl_crystal_size_max 0.14
_exptl_crystal_size_mid 0.13
_exptl_crystal_size_min 0.09
_refine_diff_density_max 0.376
_refine_diff_density_min -0.326
_refine_diff_density_rms 0.060
_refine_ls_extinction_method none
_refine_ls_goodness_of_fit_ref 1.252
_refine_ls_hydrogen_treatment constr
_refine_ls_matrix_type full
_refine_ls_number_parameters 383
_refine_ls_number_reflns 4641
_refine_ls_number_restraints 130
_refine_ls_restrained_S_all 1.246
_refine_ls_R_factor_all 0.1991
_refine_ls_R_factor_gt 0.1419
_refine_ls_shift/su_max 0.000
_refine_ls_shift/su_mean 0.000
_refine_ls_structure_factor_coef Fsqd
_refine_ls_weighting_details 'calc w=1/[\s^2^(Fo^2^)+(0.0497P)^2^+5.4393P] where P=(Fo^2^+2Fc^2^)/3'
_refine_ls_weighting_scheme calc
_refine_ls_wR_factor_gt 0.2340
_refine_ls_wR_factor_ref 0.2582
_reflns_number_gt 3072
_reflns_number_total 4641
_reflns_threshold_expression >2sigma(I)
_cod_data_source_file jo301820v_si_006.cif
_cod_data_source_block a
_cod_original_cell_volume 2632.1(9)
_cod_database_code 4027620

loop_
_symmetry_equiv_pos_as_xyz
'x, y, z'
'-x, y+1/2, -z+1/2'
'-x, -y, -z'
'x, -y-1/2, z-1/2'

loop_
_atom_site_label
_atom_site_type_symbol
_atom_site_fract_x
_atom_site_fract_y
_atom_site_fract_z
_atom_site_U_iso_or_equiv
_atom_site_adp_type
_atom_site_occupancy
_atom_site_symmetry_multiplicity
_atom_site_calc_flag
_atom_site_refinement_flags
_atom_site_disorder_assembly
_atom_site_disorder_group
O1 O 0.3793(3) 0.2509(2) 0.0422(5) 0.0509(13) Uani 1 1 d . . .
O2 O 1.1527(4) 0.4080(2) 0.2702(6) 0.0655(16) Uani 1 1 d . . .
O3 O 0.8510(5) 0.4835(2) 1.1926(6) 0.0817(19) Uani 1 1 d . . .
N1 N 0.4894(4) 0.3277(2) 0.0713(5) 0.0364(13) Uani 1 1 d . . .
H1 H 0.4957 0.3595 0.0257 0.044 Uiso 1 1 calc R . .
N2 N 1.1995(4) 0.3279(2) 0.4123(5) 0.0329(12) Uani 1 1 d . . .
H2 H 1.2512 0.3024 0.4425 0.039 Uiso 1 1 calc R . .
N3 N 0.8597(4) 0.5031(2) 0.9512(6) 0.0372(13) Uani 1 1 d . . .
H3 H 0.8625 0.5314 0.8900 0.045 Uiso 1 1 calc R . .
C1 C 0.3320(5) 0.3184(3) -0.1635(7) 0.056(2) Uani 1 1 d . . .
H1B H 0.3438 0.2959 -0.2474 0.084 Uiso 1 1 calc R . .
H1C H 0.3520 0.3575 -0.1739 0.084 Uiso 1 1 calc R . .
H1A H 0.2549 0.3165 -0.1714 0.084 Uiso 1 1 calc R . .
C2 C 0.4018(5) 0.2959(3) -0.0063(7) 0.0404(16) Uani 1 1 d . . .
C3 C 0.5731(4) 0.3165(3) 0.2169(7) 0.0327(14) Uani 1 1 d . . .
C4 C 0.5761(4) 0.2675(3) 0.3013(7) 0.0356(15) Uani 1 1 d . . .
H4 H 0.5198 0.2404 0.2640 0.043 Uiso 1 1 calc R . .
C5 C 0.6617(4) 0.2582(3) 0.4411(7) 0.0340(14) Uani 1 1 d . . .
H5 H 0.6633 0.2246 0.4985 0.041 Uiso 1 1 calc R . .
C6 C 0.7441(4) 0.2971(2) 0.4968(6) 0.0266(13) Uani 1 1 d . . .
C7 C 0.7426(4) 0.3466(2) 0.4107(6) 0.0285(13) Uani 1 1 d . . .
C8 C 0.6574(4) 0.3560(2) 0.2720(6) 0.0287(13) Uani 1 1 d . . .
H8 H 0.6562 0.3894 0.2139 0.034 Uiso 1 1 calc R . .
C9 C 0.8454(4) 0.2926(2) 0.6414(6) 0.0302(14) Uani 1 1 d . . .
H9 H 0.8472 0.2573 0.7023 0.036 Uiso 1 1 calc R . .
C10 C 0.8414(4) 0.3846(2) 0.4846(6) 0.0275(13) Uani 1 1 d . . .
H10 H 0.8402 0.4199 0.4240 0.033 Uiso 1 1 calc R . .
C11 C 0.9410(4) 0.3472(2) 0.5006(6) 0.0253(13) Uani 1 1 d . . .
C12 C 0.9421(4) 0.2980(2) 0.5841(6) 0.0273(13) Uani 1 1 d . . .
C13 C 1.0248(4) 0.2593(2) 0.6052(6) 0.0304(14) Uani 1 1 d . . .
H13 H 1.0250 0.2254 0.6607 0.036 Uiso 1 1 calc R . .
C14 C 1.1075(4) 0.2707(2) 0.5441(6) 0.0322(14) Uani 1 1 d . . .
H14 H 1.1645 0.2441 0.5578 0.039 Uiso 1 1 calc R . .
C15 C 1.1088(5) 0.3198(2) 0.4638(6) 0.0296(14) Uani 1 1 d . . .
C16 C 1.0234(4) 0.3591(2) 0.4396(6) 0.0293(14) Uani 1 1 d . . .
H16 H 1.0225 0.3927 0.3829 0.035 Uiso 1 1 calc R . .
C17 C 1.2169(5) 0.3696(3) 0.3234(8) 0.0455(17) Uani 1 1 d . . .
C18 C 1.3229(6) 0.3645(3) 0.2905(9) 0.064(2) Uani 1 1 d . . .
H18B H 1.3705 0.3376 0.3638 0.096 Uiso 1 1 calc R . .
H18C H 1.3589 0.4012 0.3039 0.096 Uiso 1 1 calc R . .
H18A H 1.3083 0.3515 0.1825 0.096 Uiso 1 1 calc R . .
C19 C 0.8453(4) 0.3950(3) 0.6545(6) 0.0314(14) Uani 1 1 d . . .
C20 C 0.8484(4) 0.4470(2) 0.7252(7) 0.0318(14) Uani 1 1 d . . .
H20 H 0.8456 0.4806 0.6671 0.038 Uiso 1 1 calc R . .
C21 C 0.8559(5) 0.4492(3) 0.8839(7) 0.0346(15) Uani 1 1 d . . .
C22 C 0.8589(5) 0.3998(3) 0.9663(7) 0.0381(15) Uani 1 1 d . . .
H22 H 0.8651 0.4014 1.0741 0.046 Uiso 1 1 calc R . .
C23 C 0.8530(4) 0.3478(3) 0.8925(6) 0.0321(14) Uani 1 1 d . . .
H23 H 0.8527 0.3143 0.9492 0.039 Uiso 1 1 calc R . .
C24 C 0.8475(4) 0.3453(2) 0.7375(7) 0.0328(14) Uani 1 1 d . . .
C25 C 0.8598(5) 0.5173(3) 1.0971(8) 0.0482(18) Uani 1 1 d . . .
C26 C 0.8651(6) 0.5793(3) 1.1257(8) 0.057(2) Uani 1 1 d . . .
H26B H 0.9254 0.5953 1.0967 0.085 Uiso 1 1 calc R . .
H26C H 0.8773 0.5865 1.2372 0.085 Uiso 1 1 calc R . .
H26A H 0.7962 0.5966 1.0621 0.085 Uiso 1 1 calc R . .
O4 O 0.4941(12) 0.4285(9) -0.099(2) 0.063(4) Uani 0.526(15) 1 d PDU A 1
C27 C 0.4092(14) 0.4645(9) -0.197(2) 0.076(5) Uani 0.526(15) 1 d PDU A 1
H27B H 0.3794 0.4888 -0.1318 0.092 Uiso 0.526(15) 1 calc PR A 1
H27A H 0.3490 0.4418 -0.2675 0.092 Uiso 0.526(15) 1 calc PR A 1
C28 C 0.4632(14) 0.5003(8) -0.293(2) 0.088(5) Uani 0.526(15) 1 d PDU A 1
H28A H 0.4122 0.5064 -0.4010 0.105 Uiso 0.526(15) 1 calc PR A 1
H28B H 0.4857 0.5373 -0.2426 0.105 Uiso 0.526(15) 1 calc PR A 1
C29 C 0.5613(13) 0.4669(8) -0.296(2) 0.082(5) Uani 0.526(15) 1 d PDU A 1
H29B H 0.6246 0.4917 -0.2842 0.098 Uiso 0.526(15) 1 calc PR A 1
H29A H 0.5450 0.4455 -0.3948 0.098 Uiso 0.526(15) 1 calc PR A 1
C30 C 0.5839(12) 0.4275(8) -0.1560(19) 0.072(4) Uani 0.526(15) 1 d PDU A 1
H30A H 0.5950 0.3889 -0.1882 0.086 Uiso 0.526(15) 1 calc PR A 1
H30B H 0.6512 0.4394 -0.0721 0.086 Uiso 0.526(15) 1 calc PR A 1
O4' O 0.511(2) 0.4277(15) -0.113(3) 0.110(6) Uani 0.474(15) 1 d PDU A 2
C27' C 0.436(2) 0.4719(13) -0.186(3) 0.118(7) Uani 0.474(15) 1 d PDU A 2
H27D H 0.4696 0.5093 -0.1566 0.141 Uiso 0.474(15) 1 calc PR A 2
H27C H 0.3688 0.4697 -0.1561 0.141 Uiso 0.474(15) 1 calc PR A 2
C28' C 0.4109(19) 0.4599(12) -0.361(3) 0.117(6) Uani 0.474(15) 1 d PDU A 2
H28C H 0.3470 0.4347 -0.4010 0.140 Uiso 0.474(15) 1 calc PR A 2
H28D H 0.3952 0.4952 -0.4225 0.140 Uiso 0.474(15) 1 calc PR A 2
C29' C 0.513(2) 0.4318(11) -0.375(3) 0.123(6) Uani 0.474(15) 1 d PDU A 2
H29C H 0.4947 0.4049 -0.4639 0.148 Uiso 0.474(15) 1 calc PR A 2
H29D H 0.5655 0.4599 -0.3891 0.148 Uiso 0.474(15) 1 calc PR A 2
C30' C 0.558(2) 0.4022(11) -0.220(3) 0.112(6) Uani 0.474(15) 1 d PDU A 2
H30C H 0.5387 0.3619 -0.2321 0.134 Uiso 0.474(15) 1 calc PR A 2
H30D H 0.6384 0.4056 -0.1785 0.134 Uiso 0.474(15) 1 calc PR A 2

loop_
_atom_site_aniso_label
_atom_site_aniso_U_11
_atom_site_aniso_U_22
_atom_site_aniso_U_33
_atom_site_aniso_U_23
_atom_site_aniso_U_13
_atom_site_aniso_U_12
O1 0.037(2) 0.067(4) 0.047(3) -0.008(3) 0.011(2) -0.018(2)
O2 0.081(4) 0.053(3) 0.095(4) 0.032(3) 0.072(3) 0.021(3)
O3 0.144(6) 0.062(4) 0.051(3) 0.002(3) 0.049(4) 0.013(4)
N1 0.031(3) 0.046(3) 0.030(3) -0.005(2) 0.008(2) 0.002(2)
N2 0.025(2) 0.038(3) 0.036(3) 0.002(2) 0.011(2) 0.003(2)
N3 0.048(3) 0.032(3) 0.036(3) -0.005(2) 0.020(3) 0.000(2)
C1 0.038(4) 0.076(6) 0.043(4) -0.013(4) -0.001(3) 0.011(4)
C2 0.031(3) 0.052(5) 0.038(4) -0.010(3) 0.011(3) 0.001(3)
C3 0.026(3) 0.043(4) 0.034(3) -0.004(3) 0.016(3) -0.001(3)
C4 0.025(3) 0.046(4) 0.038(4) -0.013(3) 0.012(3) -0.011(3)
C5 0.034(3) 0.038(4) 0.036(3) -0.007(3) 0.020(3) -0.010(3)
C6 0.024(3) 0.032(3) 0.028(3) -0.004(3) 0.014(2) -0.001(3)
C7 0.026(3) 0.033(4) 0.027(3) -0.005(3) 0.009(3) 0.000(3)
C8 0.027(3) 0.031(3) 0.034(3) 0.004(3) 0.017(3) 0.004(3)
C9 0.034(3) 0.025(3) 0.030(3) 0.007(3) 0.008(3) -0.002(3)
C10 0.022(3) 0.026(3) 0.033(3) 0.002(3) 0.008(3) 0.000(2)
C11 0.025(3) 0.030(3) 0.021(3) -0.002(2) 0.007(2) 0.001(3)
C12 0.024(3) 0.034(4) 0.024(3) -0.001(3) 0.008(2) -0.001(3)
C13 0.031(3) 0.023(3) 0.029(3) 0.001(3) -0.001(3) -0.002(3)
C14 0.026(3) 0.032(4) 0.034(3) 0.001(3) 0.005(3) 0.003(3)
C15 0.035(3) 0.033(4) 0.017(3) -0.009(3) 0.004(2) -0.004(3)
C16 0.029(3) 0.026(3) 0.027(3) 0.001(3) 0.003(3) 0.003(3)
C17 0.047(4) 0.041(4) 0.060(4) -0.007(4) 0.033(4) 0.002(4)
C18 0.060(5) 0.068(6) 0.091(6) 0.003(5) 0.059(5) 0.000(4)
C19 0.027(3) 0.038(4) 0.029(3) -0.001(3) 0.009(3) 0.001(3)
C20 0.033(3) 0.026(3) 0.035(3) -0.001(3) 0.009(3) -0.001(3)
C21 0.033(3) 0.037(4) 0.034(3) -0.005(3) 0.011(3) -0.001(3)
C22 0.043(4) 0.044(4) 0.029(3) 0.000(3) 0.014(3) 0.003(3)
C23 0.033(3) 0.038(4) 0.031(3) 0.010(3) 0.017(3) 0.002(3)
C24 0.029(3) 0.034(4) 0.035(3) -0.001(3) 0.009(3) -0.001(3)
C25 0.048(4) 0.053(5) 0.042(4) -0.005(4) 0.013(3) 0.009(4)
C26 0.055(4) 0.055(5) 0.058(5) -0.027(4) 0.016(4) 0.004(4)
O4 0.058(6) 0.066(6) 0.066(6) 0.025(4) 0.022(4) 0.008(5)
C27 0.070(7) 0.078(7) 0.079(7) 0.015(5) 0.022(5) 0.005(5)
C28 0.087(7) 0.089(7) 0.089(7) 0.014(6) 0.030(6) 0.005(6)
C29 0.079(6) 0.093(7) 0.080(7) 0.009(6) 0.036(5) 0.004(6)
C30 0.065(6) 0.083(7) 0.075(6) 0.008(5) 0.032(5) 0.006(5)
O4' 0.105(8) 0.109(8) 0.111(8) 0.010(6) 0.030(6) 0.010(6)
C27' 0.115(9) 0.116(9) 0.116(8) 0.006(6) 0.031(6) 0.005(6)
C28' 0.115(8) 0.120(8) 0.112(8) 0.005(6) 0.033(6) 0.004(6)
C29' 0.120(8) 0.126(8) 0.121(8) 0.001(6) 0.037(6) 0.001(6)
C30' 0.107(8) 0.110(8) 0.118(8) 0.007(6) 0.035(6) 0.003(6)

loop_
_atom_type_symbol
_atom_type_description
_atom_type_scat_dispersion_real
_atom_type_scat_dispersion_imag
_atom_type_scat_source
C C 0.0033 0.0016 'International Tables Vol C Tables 4.2.6.8 and 6.1.1.4'
H H 0.0000 0.0000 'International Tables Vol C Tables 4.2.6.8 and 6.1.1.4'
N N 0.0061 0.0033 'International Tables Vol C Tables 4.2.6.8 and 6.1.1.4'
O O 0.0106 0.0060 'International Tables Vol C Tables 4.2.6.8 and 6.1.1.4'

loop_
_geom_angle_atom_site_label_1
_geom_angle_atom_site_label_2
_geom_angle_atom_site_label_3
_geom_angle
C2 N1 C3 128.8(6)
C2 N1 H1 115.6
C3 N1 H1 115.6
C17 N2 C15 128.4(5)
C17 N2 H2 115.8
C15 N2 H2 115.8
C25 N3 C21 129.1(6)
C25 N3 H3 115.5
C21 N3 H3 115.5
C2 C1 H1B 109.5
C2 C1 H1C 109.5
H1B C1 H1C 109.5
C2 C1 H1A 109.5
H1B C1 H1A 109.5
H1C C1 H1A 109.5
O1 C2 N1 124.2(6)
O1 C2 C1 120.4(6)
N1 C2 C1 115.4(6)
C4 C3 C8 119.5(5)
C4 C3 N1 122.5(5)
C8 C3 N1 117.9(5)
C3 C4 C5 120.0(5)
C3 C4 H4 120.0
C5 C4 H4 120.0
C6 C5 C4 120.7(6)
C6 C5 H5 119.6
C4 C5 H5 119.6
C5 C6 C7 119.7(5)
C5 C6 C9 127.7(5)
C7 C6 C9 112.5(5)
C8 C7 C6 119.6(5)
C8 C7 C10 126.9(5)
C6 C7 C10 113.4(5)
C7 C8 C3 120.5(5)
C7 C8 H8 119.8
C3 C8 H8 119.8
C12 C9 C6 106.3(4)
C12 C9 C24 105.2(5)
C6 C9 C24 106.2(5)
C12 C9 H9 112.9
C6 C9 H9 112.9
C24 C9 H9 112.9
C7 C10 C19 106.1(5)
C7 C10 C11 104.8(4)
C19 C10 C11 104.5(4)
C7 C10 H10 113.5
C19 C10 H10 113.5
C11 C10 H10 113.5
C16 C11 C12 121.1(5)
C16 C11 C10 125.5(5)
C12 C11 C10 113.4(5)
C13 C12 C11 120.4(5)
C13 C12 C9 126.2(5)
C11 C12 C9 113.4(5)
C12 C13 C14 118.9(5)
C12 C13 H13 120.5
C14 C13 H13 120.5
C15 C14 C13 121.3(6)
C15 C14 H14 119.3
C13 C14 H14 119.3
C14 C15 C16 120.0(6)
C14 C15 N2 116.4(5)
C16 C15 N2 123.7(5)
C11 C16 C15 118.3(5)
C11 C16 H16 120.9
C15 C16 H16 120.9
O2 C17 N2 124.0(6)
O2 C17 C18 122.1(6)
N2 C17 C18 113.8(6)
C17 C18 H18B 109.5
C17 C18 H18C 109.5
H18B C18 H18C 109.5
C17 C18 H18A 109.5
H18B C18 H18A 109.5
H18C C18 H18A 109.5
C20 C19 C24 121.3(5)
C20 C19 C10 126.0(5)
C24 C19 C10 112.7(5)
C19 C20 C21 118.9(6)
C19 C20 H20 120.6
C21 C20 H20 120.6
C22 C21 C20 119.7(6)
C22 C21 N3 123.4(5)
C20 C21 N3 116.9(6)
C21 C22 C23 120.7(6)
C21 C22 H22 119.6
C23 C22 H22 119.6
C24 C23 C22 119.9(6)
C24 C23 H23 120.0
C22 C23 H23 120.0
C23 C24 C19 119.4(6)
C23 C24 C9 126.9(6)
C19 C24 C9 113.7(5)
O3 C25 N3 123.6(7)
O3 C25 C26 122.9(7)
N3 C25 C26 113.4(6)
C25 C26 H26B 109.5
C25 C26 H26C 109.5
H26B C26 H26C 109.5
C25 C26 H26A 109.5
H26B C26 H26A 109.5
H26C C26 H26A 109.5
C30 O4 C27 109.6(14)
O4 C27 C28 106.2(14)
O4 C27 H27B 110.5
C28 C27 H27B 110.5
O4 C27 H27A 110.5
C28 C27 H27A 110.5
H27B C27 H27A 108.7
C29 C28 C27 104.9(13)
C29 C28 H28A 110.8
C27 C28 H28A 110.8
C29 C28 H28B 110.8
C27 C28 H28B 110.8
H28A C28 H28B 108.8
C28 C29 C30 104.3(12)
C28 C29 H29B 110.9
C30 C29 H29B 110.9
C28 C29 H29A 110.9
C30 C29 H29A 110.9
H29B C29 H29A 108.9
O4 C30 C29 109.6(13)
O4 C30 H30A 109.8
C29 C30 H30A 109.8
O4 C30 H30B 109.8
C29 C30 H30B 109.8
H30A C30 H30B 108.2
C30' O4' C27' 112(3)
O4' C27' C28' 102(2)
O4' C27' H27D 111.3
C28' C27' H27D 111.3
O4' C27' H27C 111.3
C28' C27' H27C 111.3
H27D C27' H27C 109.2
C29' C28' C27' 106(2)
C29' C28' H28C 110.5
C27' C28' H28C 110.5
C29' C28' H28D 110.5
C27' C28' H28D 110.5
H28C C28' H28D 108.7
C30' C29' C28' 101.8(18)
C30' C29' H29C 111.4
C28' C29' H29C 111.4
C30' C29' H29D 111.4
C28' C29' H29D 111.4
H29C C29' H29D 109.3
O4' C30' C29' 108(2)
O4' C30' H30C 110.1
C29' C30' H30C 110.1
O4' C30' H30D 110.1
C29' C30' H30D 110.1
H30C C30' H30D 108.4

loop_
_geom_bond_atom_site_label_1
_geom_bond_atom_site_label_2
_geom_bond_distance
O1 C2 1.229(7)
O2 C17 1.224(7)
O3 C25 1.212(8)
N1 C2 1.353(7)
N1 C3 1.425(7)
N1 H1 0.8800
N2 C17 1.342(8)
N2 C15 1.414(7)
N2 H2 0.8800
N3 C25 1.358(8)
N3 C21 1.414(7)
N3 H3 0.8800
C1 C2 1.507(8)
C1 H1B 0.9800
C1 H1C 0.9800
C1 H1A 0.9800
C3 C4 1.387(8)
C3 C8 1.403(8)
C4 C5 1.396(8)
C4 H4 0.9500
C5 C6 1.378(7)
C5 H5 0.9500
C6 C7 1.409(8)
C6 C9 1.520(7)
C7 C8 1.386(7)
C7 C10 1.531(7)
C8 H8 0.9500
C9 C12 1.512(7)
C9 C24 1.521(8)
C9 H9 1.0000
C10 C19 1.536(8)
C10 C11 1.537(7)
C10 H10 1.0000
C11 C16 1.383(7)
C11 C12 1.391(8)
C12 C13 1.380(7)
C13 C14 1.385(8)
C13 H13 0.9500
C14 C15 1.379(8)
C14 H14 0.9500
C15 C16 1.410(8)
C16 H16 0.9500
C17 C18 1.503(8)
C18 H18B 0.9800
C18 H18C 0.9800
C18 H18A 0.9800
C19 C20 1.389(8)
C19 C24 1.397(8)
C20 C21 1.404(8)
C20 H20 0.9500
C21 C22 1.385(8)
C22 C23 1.397(8)
C22 H22 0.9500
C23 C24 1.378(8)
C23 H23 0.9500
C25 C26 1.497(9)
C26 H26B 0.9800
C26 H26C 0.9800
C26 H26A 0.9800
O4 C30 1.423(10)
O4 C27 1.446(9)
C27 C28 1.540(10)
C27 H27B 0.9900
C27 H27A 0.9900
C28 C29 1.509(9)
C28 H28A 0.9900
C28 H28B 0.9900
C29 C30 1.519(9)
C29 H29B 0.9900
C29 H29A 0.9900
C30 H30A 0.9900
C30 H30B 0.9900
O4' C30' 1.429(10)
O4' C27' 1.441(10)
C27' C28' 1.537(10)
C27' H27D 0.9900
C27' H27C 0.9900
C28' C29' 1.528(10)
C28' H28C 0.9900
C28' H28D 0.9900
C29' C30' 1.507(10)
C29' H29C 0.9900
C29' H29D 0.9900
C30' H30C 0.9900
C30' H30D 0.9900

loop_
_geom_hbond_atom_site_label_D
_geom_hbond_atom_site_label_H
_geom_hbond_atom_site_label_A
_geom_hbond_distance_DH
_geom_hbond_distance_HA
_geom_hbond_distance_DA
_geom_hbond_angle_DHA
_geom_hbond_site_symmetry_A
N1 H1 O4 0.88 1.99 2.861(19) 173.1 .
N1 H1 O4' 0.88 2.10 2.97(3) 171.0 .
N2 H2 O1 0.88 2.05 2.923(6) 171.9 4_666
N3 H3 O2 0.88 2.01 2.879(7) 171.5 3_766

loop_
_geom_torsion_atom_site_label_1
_geom_torsion_atom_site_label_2
_geom_torsion_atom_site_label_3
_geom_torsion_atom_site_label_4
_geom_torsion
C3 N1 C2 O1 1.8(10)
C3 N1 C2 C1 -176.6(5)
C2 N1 C3 C4 1.5(9)
C2 N1 C3 C8 178.7(6)
C8 C3 C4 C5 0.9(8)
N1 C3 C4 C5 178.2(5)
C3 C4 C5 C6 -0.1(9)
C4 C5 C6 C7 -0.8(8)
C4 C5 C6 C9 -176.9(5)
C5 C6 C7 C8 0.9(8)
C9 C6 C7 C8 177.6(5)
C5 C6 C7 C10 -178.0(5)
C9 C6 C7 C10 -1.4(7)
C6 C7 C8 C3 -0.1(8)
C10 C7 C8 C3 178.7(5)
C4 C3 C8 C7 -0.8(8)
N1 C3 C8 C7 -178.2(5)
C5 C6 C9 C12 121.1(6)
C7 C6 C9 C12 -55.2(6)
C5 C6 C9 C24 -127.2(6)
C7 C6 C9 C24 56.5(6)
C8 C7 C10 C19 126.9(6)
C6 C7 C10 C19 -54.3(6)
C8 C7 C10 C11 -122.9(6)
C6 C7 C10 C11 56.0(6)
C7 C10 C11 C16 124.4(6)
C19 C10 C11 C16 -124.2(6)
C7 C10 C11 C12 -55.2(6)
C19 C10 C11 C12 56.2(6)
C16 C11 C12 C13 -1.3(8)
C10 C11 C12 C13 178.3(5)
C16 C11 C12 C9 180.0(5)
C10 C11 C12 C9 -0.4(7)
C6 C9 C12 C13 -122.2(6)
C24 C9 C12 C13 125.5(6)
C6 C9 C12 C11 56.4(6)
C24 C9 C12 C11 -55.9(6)
C11 C12 C13 C14 1.1(8)
C9 C12 C13 C14 179.6(5)
C12 C13 C14 C15 0.3(8)
C13 C14 C15 C16 -1.4(8)
C13 C14 C15 N2 177.5(5)
C17 N2 C15 C14 174.9(6)
C17 N2 C15 C16 -6.2(9)
C12 C11 C16 C15 0.2(8)
C10 C11 C16 C15 -179.4(5)
C14 C15 C16 C11 1.1(8)
N2 C15 C16 C11 -177.7(5)
C15 N2 C17 O2 -0.9(11)
C15 N2 C17 C18 -179.6(5)
C7 C10 C19 C20 -126.2(6)
C11 C10 C19 C20 123.4(6)
C7 C10 C19 C24 55.0(6)
C11 C10 C19 C24 -55.4(6)
C24 C19 C20 C21 1.1(8)
C10 C19 C20 C21 -177.7(5)
C19 C20 C21 C22 -0.6(9)
C19 C20 C21 N3 179.5(5)
C25 N3 C21 C22 -4.7(10)
C25 N3 C21 C20 175.3(6)
C20 C21 C22 C23 -1.0(9)
N3 C21 C22 C23 178.9(5)
C21 C22 C23 C24 2.1(9)
C22 C23 C24 C19 -1.6(9)
C22 C23 C24 C9 177.3(5)
C20 C19 C24 C23 0.0(9)
C10 C19 C24 C23 178.9(5)
C20 C19 C24 C9 -179.0(5)
C10 C19 C24 C9 -0.1(7)
C12 C9 C24 C23 -122.5(6)
C6 C9 C24 C23 125.0(6)
C12 C9 C24 C19 56.4(6)
C6 C9 C24 C19 -56.0(6)
C21 N3 C25 O3 -3.6(11)
C21 N3 C25 C26 179.7(6)
C30 O4 C27 C28 -16(2)
O4 C27 C28 C29 23(2)
C27 C28 C29 C30 -21(2)
C27 O4 C30 C29 3(2)
C28 C29 C30 O4 12(2)
C30' O4' C27' C28' 17(4)
O4' C27' C28' C29' -29(3)
C27' C28' C29' C30' 30(3)
C27' O4' C30' C29' 1(4)
C28' C29' C30' O4' -19(3)
